data_7120812
loop_
_publ_author_name
'Ono, Toshikazu'
'Koga, Daiki'
'Yoza, Kenji'
'Hisaeda, Yoshio'

_publ_section_title
;
 First synthesis of meso-dicycloalkylporphycenes: ring strain effects on
 structural and optical properties of isomeric porphyrins
;
_journal_name_full 'Chem. Commun.'
_journal_paper_doi 10.1039/C7CC07170A
_journal_year 2017
_chemical_formula_sum 'C26 H22 N4'
_chemical_formula_weight 390.47
_space_group_crystal_system orthorhombic
_space_group_IT_number 19
_space_group_name_Hall 'P 2ac 2ab'
_space_group_name_H-M_alt 'P 21 21 21'
_symmetry_space_group_name_Hall 'P 2ac 2ab'
_symmetry_space_group_name_H-M 'P 21 21 21'
_atom_sites_solution_hydrogens mixed
_audit_update_record
;
2017-09-01 deposited with the CCDC.
2017-10-23 downloaded from the CCDC.
;
_cell_angle_alpha 90
_cell_angle_beta 90
_cell_angle_gamma 90
_cell_formula_units_Z 4
_cell_length_a 6.5160(8)
_cell_length_b 14.1444(19)
_cell_length_c 20.123(2)
_cell_measurement_reflns_used 199
_cell_measurement_temperature 103.0(2)
_cell_measurement_theta_max 20.3127
_cell_measurement_theta_min 0.2372
_cell_volume 1854.6(4)
_computing_cell_refinement 'Bruker SAINT'
_computing_data_collection 'Bruker APEX2'
_computing_data_reduction 'Bruker SAINT'
_computing_molecular_graphics 'shelXle (C.B. Huebschle, rev 853)'
_computing_publication_material 'Bruker SHELXTL'
_computing_structure_refinement 'SHELXL-2017/1 (Sheldrick, 2017)'
_computing_structure_solution 'SHELXT 2014/5 (Sheldrick, 2014)'
_diffrn_ambient_temperature 103.0(2)
_diffrn_detector_area_resol_mean 7.3910
_diffrn_measured_fraction_theta_full 0.997
_diffrn_measured_fraction_theta_max 0.997
_diffrn_measurement_device_type 'Bruker D8 goniometer'
_diffrn_measurement_method '\f and \w scans'
_diffrn_radiation_type MoK\a
_diffrn_radiation_wavelength 0.71073
_diffrn_reflns_av_R_equivalents 0.1066
_diffrn_reflns_av_unetI/netI 0.0702
_diffrn_reflns_limit_h_max 7
_diffrn_reflns_limit_h_min -7
_diffrn_reflns_limit_k_max 17
_diffrn_reflns_limit_k_min -17
_diffrn_reflns_limit_l_max 21
_diffrn_reflns_limit_l_min -24
_diffrn_reflns_number 21312
_diffrn_reflns_theta_full 25.36
_diffrn_reflns_theta_max 25.36
_diffrn_reflns_theta_min 2.48
_exptl_absorpt_coefficient_mu 0.084
_exptl_absorpt_correction_T_max 0.989
_exptl_absorpt_correction_T_min 0.802
_exptl_absorpt_correction_type multi-scan
_exptl_absorpt_process_details
;
;
_exptl_crystal_colour 'dark blue'
_exptl_crystal_density_diffrn 1.398
_exptl_crystal_density_method 'not measured'
_exptl_crystal_description plate
_exptl_crystal_F_000 824
_exptl_crystal_size_max 0.133
_exptl_crystal_size_mid 0.046
_exptl_crystal_size_min 0.036
_refine_diff_density_max 0.279
_refine_diff_density_min -0.286
_refine_ls_abs_structure_details
;

Flack x determined using 873 quotients [(I+)-(I-)]/[(I+)+(I-)]
(Parsons, Flack and Wagner, Acta Cryst. B69 (2013) 249-259).
;
_refine_ls_abs_structure_Flack 0.6(10)
_refine_ls_extinction_coef 0.024(3)
_refine_ls_extinction_method 'SHELXL-2017/1 (Sheldrick 2017)'
_refine_ls_goodness_of_fit_ref 1.110
_refine_ls_hydrogen_treatment mixed
_refine_ls_matrix_type full
_refine_ls_number_parameters 280
_refine_ls_number_reflns 3387
_refine_ls_number_restraints 2
_refine_ls_restrained_S_all 1.110
_refine_ls_R_factor_all 0.0873
_refine_ls_R_factor_gt 0.0608
_refine_ls_shift/su_max 0.000
_refine_ls_shift/su_mean 0.000
_refine_ls_structure_factor_coef Fsqd
_refine_ls_weighting_details 'w=1/[\s^2^(Fo^2^)+(0.0600P)^2^] where P=(Fo^2^+2Fc^2^)/3'
_refine_ls_weighting_scheme calc
_refine_ls_wR_factor_gt 0.1180
_refine_ls_wR_factor_ref 0.1271
_reflns_number_gt 2634
_reflns_number_total 3387
_reflns_threshold_expression 'I > 2\s(I)'
_cod_data_source_file c7cc07170a3.cif
_cod_data_source_block h7u1
_cod_database_code 7120812

loop_
_space_group_symop_operation_xyz
'x, y, z'
'-x+1/2, -y, z+1/2'
'-x, y+1/2, -z+1/2'
'x+1/2, -y+1/2, -z'

loop_
_atom_site_type_symbol
_atom_site_label
_atom_site_fract_x
_atom_site_fract_y
_atom_site_fract_z
_atom_site_U_iso_or_equiv
_atom_site_adp_type
_atom_site_calc_flag
_atom_site_refinement_flags_adp
_atom_site_refinement_flags_posn
_atom_site_occupancy
N N001 0.3772(5) 0.6149(3) 0.65481(16) 0.0240(9) Uani d . . 1
N N002 0.1518(5) 0.6054(3) 0.82974(16) 0.0249(9) Uani d . . 1
N N003 0.5003(6) 0.5295(3) 0.76237(15) 0.0251(8) Uani d . D 1
N N004 0.0291(6) 0.6903(3) 0.72212(15) 0.0243(9) Uani d . D 1
C C005 -0.1540(7) 0.7300(3) 0.74001(19) 0.0238(10) Uani d . . 1
C C006 0.2391(7) 0.6703(3) 0.62356(19) 0.0232(10) Uani d . . 1
C C007 -0.2348(7) 0.7757(3) 0.68237(19) 0.0265(10) Uani d . . 1
H H007 -0.359801 0.810042 0.679844 0.032 Uiso calc U R 1
C C008 0.2900(7) 0.5501(3) 0.8607(2) 0.0281(11) Uani d . . 1
C C009 0.6810(7) 0.4884(3) 0.7443(2) 0.0267(10) Uani d . . 1
C C00A 0.0661(6) 0.7069(3) 0.65683(18) 0.0226(10) Uani d . . 1
C C00B 0.6939(7) 0.5311(3) 0.62112(19) 0.0256(10) Uani d . . 1
C C00C 0.7608(7) 0.4419(3) 0.8018(2) 0.0301(11) Uani d . . 1
H H00C 0.884529 0.406506 0.804021 0.036 Uiso calc U R 1
C C00D 0.2930(7) 0.6811(3) 0.55491(19) 0.0270(11) Uani d . . 1
H H00D 0.221455 0.716927 0.522386 0.032 Uiso calc U R 1
C C00E 0.5188(7) 0.5879(3) 0.60833(19) 0.0261(10) Uani d . . 1
C C00F 0.4632(7) 0.5130(3) 0.82767(18) 0.0249(10) Uani d . . 1
C C00G 0.0103(7) 0.6332(3) 0.87576(19) 0.0267(11) Uani d . . 1
C C00H -0.2388(7) 0.7285(3) 0.8048(2) 0.0248(10) Uani d . . 1
C C00I -0.1646(7) 0.6889(3) 0.86347(19) 0.0270(11) Uani d . . 1
C C00J 0.4676(7) 0.6296(3) 0.54566(19) 0.0277(11) Uani d . . 1
H H00J 0.541328 0.622664 0.505229 0.033 Uiso calc U R 1
C C00K 0.7648(7) 0.4897(3) 0.6797(2) 0.0258(10) Uani d . . 1
C C00L -0.1010(7) 0.7612(3) 0.63209(19) 0.0258(10) Uani d . . 1
H H00L -0.116032 0.78339 0.587809 0.031 Uiso calc U R 1
C C00M 0.2381(7) 0.5407(3) 0.9298(2) 0.0312(11) Uani d . . 1
H H00M 0.310741 0.505476 0.962379 0.037 Uiso calc U R 1
C C00N 0.0652(7) 0.5920(4) 0.9392(2) 0.0315(12) Uani d . . 1
H H00N -0.006793 0.599626 0.979882 0.038 Uiso calc U R 1
C C00O -0.3123(7) 0.7104(4) 0.9204(2) 0.0336(12) Uani d . . 1
H H00A -0.238224 0.738907 0.958409 0.04 Uiso calc U R 1
H H00B -0.381395 0.651954 0.9357 0.04 Uiso calc U R 1
C C00P 0.6288(7) 0.4572(3) 0.8527(2) 0.0295(11) Uani d . . 1
H H00P 0.643619 0.434937 0.896967 0.035 Uiso calc U R 1
C C00Q 0.9668(7) 0.4405(3) 0.6674(2) 0.0322(11) Uani d . . 1
H H00E 0.967442 0.376846 0.687778 0.039 Uiso calc U R 1
H H00F 1.082102 0.477669 0.685939 0.039 Uiso calc U R 1
C C00R 0.8447(7) 0.5113(3) 0.56500(19) 0.0302(11) Uani d . . 1
H H00G 0.924968 0.568611 0.553993 0.036 Uiso calc U R 1
H H00H 0.771701 0.48963 0.524624 0.036 Uiso calc U R 1
C C00S -0.4686(7) 0.7802(4) 0.8916(2) 0.0366(12) Uani d . . 1
H H00I -0.609748 0.761685 0.904313 0.044 Uiso calc U R 1
H H00K -0.441849 0.844839 0.908401 0.044 Uiso calc U R 1
C C00T 0.9840(8) 0.4336(4) 0.5920(2) 0.0404(13) Uani d . . 1
H H00O 0.937936 0.370752 0.576309 0.048 Uiso calc U R 1
H H00Q 1.127489 0.443721 0.577519 0.048 Uiso calc U R 1
C C00U -0.4429(7) 0.7767(4) 0.8165(2) 0.0333(12) Uani d . . 1
H H00R -0.555763 0.74019 0.795844 0.04 Uiso calc U R 1
H H00S -0.44241 0.841273 0.797563 0.04 Uiso calc U R 1
H H1AB 0.110(6) 0.655(3) 0.7549(16) 0.057(16) Uiso d . D 1
H H2AB 0.421(6) 0.565(3) 0.7294(17) 0.071(18) Uiso d . D 1

loop_
_atom_site_aniso_label
_atom_site_aniso_U_11
_atom_site_aniso_U_22
_atom_site_aniso_U_33
_atom_site_aniso_U_12
_atom_site_aniso_U_13
_atom_site_aniso_U_23
N001 0.023(2) 0.028(2) 0.0204(18) -0.0045(18) 0.0013(16) -0.0006(14)
N002 0.024(2) 0.030(2) 0.0206(18) -0.0014(18) -0.0010(16) 0.0011(15)
N003 0.023(2) 0.030(2) 0.0225(19) -0.0003(19) -0.0032(16) 0.0015(15)
N004 0.024(2) 0.029(2) 0.0200(18) -0.0004(18) 0.0016(16) -0.0016(15)
C005 0.023(2) 0.027(3) 0.022(2) -0.002(2) -0.0014(19) -0.0040(17)
C006 0.022(2) 0.027(2) 0.021(2) -0.001(2) -0.0047(19) -0.0007(17)
C007 0.021(2) 0.029(3) 0.030(2) -0.001(2) -0.004(2) 0.0000(18)
C008 0.028(3) 0.031(3) 0.025(2) -0.009(2) -0.004(2) 0.0023(18)
C009 0.023(2) 0.026(3) 0.031(2) -0.002(2) -0.0025(19) -0.0025(19)
C00A 0.025(2) 0.025(3) 0.017(2) -0.006(2) -0.0024(18) 0.0020(17)
C00B 0.023(2) 0.029(3) 0.025(2) -0.007(2) 0.0003(18) -0.0043(18)
C00C 0.026(3) 0.031(3) 0.033(3) -0.001(2) -0.004(2) -0.0003(19)
C00D 0.030(3) 0.034(3) 0.017(2) -0.001(2) 0.0002(18) 0.0026(18)
C00E 0.028(3) 0.028(3) 0.023(2) -0.005(2) -0.001(2) -0.0015(17)
C00F 0.026(2) 0.030(3) 0.019(2) -0.007(2) -0.0023(18) 0.0026(17)
C00G 0.028(3) 0.029(3) 0.023(2) -0.008(2) 0.003(2) -0.0012(17)
C00H 0.020(2) 0.027(3) 0.028(2) -0.006(2) 0.001(2) -0.0046(18)
C00I 0.029(3) 0.030(3) 0.023(2) -0.006(2) 0.0022(19) -0.0039(18)
C00J 0.026(3) 0.034(3) 0.022(2) -0.005(2) 0.003(2) -0.0037(18)
C00K 0.020(2) 0.024(3) 0.033(2) -0.001(2) -0.003(2) -0.0039(18)
C00L 0.028(3) 0.030(3) 0.019(2) -0.002(2) -0.0020(19) 0.0020(17)
C00M 0.029(3) 0.041(3) 0.023(2) -0.003(3) -0.005(2) 0.0053(19)
C00N 0.032(3) 0.042(3) 0.020(2) -0.007(3) 0.0021(19) 0.0015(19)
C00O 0.030(3) 0.041(3) 0.030(2) -0.008(3) 0.010(2) -0.006(2)
C00P 0.029(3) 0.033(3) 0.027(2) -0.002(2) -0.007(2) 0.0034(19)
C00Q 0.024(2) 0.035(3) 0.037(3) 0.011(2) 0.001(2) 0.002(2)
C00R 0.027(2) 0.035(3) 0.028(2) -0.004(2) 0.004(2) -0.005(2)
C00S 0.027(3) 0.047(3) 0.036(3) -0.001(3) 0.006(2) -0.007(2)
C00T 0.031(3) 0.049(3) 0.041(3) 0.006(3) 0.012(2) 0.002(2)
C00U 0.029(3) 0.038(3) 0.033(2) -0.002(2) 0.006(2) -0.001(2)

loop_
_atom_type_symbol
_atom_type_description
_atom_type_scat_dispersion_real
_atom_type_scat_dispersion_imag
_atom_type_scat_source
C C 0.0033 0.0016 'International Tables Vol C Tables 4.2.6.8 and 6.1.1.4'
H H 0.0000 0.0000 'International Tables Vol C Tables 4.2.6.8 and 6.1.1.4'
N N 0.0061 0.0033 'International Tables Vol C Tables 4.2.6.8 and 6.1.1.4'

loop_
_geom_angle_atom_site_label_1
_geom_angle_atom_site_label_2
_geom_angle_atom_site_label_3
_geom_angle
C006 N001 C00E 107.1(3)
C008 N002 C00G 107.8(3)
C00F N003 C009 109.8(4)
C00F N003 H2AB 130.(3)
C009 N003 H2AB 120.(3)
C00A N004 C005 109.8(4)
C00A N004 H1AB 130.(3)
C005 N004 H1AB 120.(3)
N004 C005 C00H 125.2(4)
N004 C005 C007 107.1(3)
C00H C005 C007 127.6(4)
N001 C006 C00A 121.7(3)
N001 C006 C00D 110.3(4)
C00A C006 C00D 127.9(4)
C00L C007 C005 107.6(4)
C00L C007 H007 126.2
C005 C007 H007 126.2
N002 C008 C00F 122.3(4)
N002 C008 C00M 110.1(4)
C00F C008 C00M 127.5(4)
N003 C009 C00K 125.1(4)
N003 C009 C00C 107.1(4)
C00K C009 C00C 127.7(4)
N004 C00A C006 122.6(4)
N004 C00A C00L 107.2(4)
C006 C00A C00L 130.1(3)
C00K C00B C00E 131.1(4)
C00K C00B C00R 109.6(4)
C00E C00B C00R 119.3(4)
C00P C00C C009 107.9(4)
C00P C00C H00C 126.1
C009 C00C H00C 126.1
C00J C00D C006 106.2(4)
C00J C00D H00D 126.9
C006 C00D H00D 126.9
N001 C00E C00B 125.2(4)
N001 C00E C00J 109.2(4)
C00B C00E C00J 125.5(4)
N003 C00F C008 122.3(4)
N003 C00F C00P 107.6(4)
C008 C00F C00P 130.1(4)
N002 C00G C00I 126.1(4)
N002 C00G C00N 108.4(4)
C00I C00G C00N 125.5(4)
C00I C00H C005 130.6(4)
C00I C00H C00U 110.7(4)
C005 C00H C00U 118.7(4)
C00H C00I C00G 130.9(4)
C00H C00I C00O 109.7(4)
C00G C00I C00O 119.3(4)
C00D C00J C00E 107.1(4)
C00D C00J H00J 126.4
C00E C00J H00J 126.4
C00B C00K C009 131.0(4)
C00B C00K C00Q 110.0(4)
C009 C00K C00Q 118.9(4)
C007 C00L C00A 108.3(4)
C007 C00L H00L 125.9
C00A C00L H00L 125.9
C00N C00M C008 106.4(4)
C00N C00M H00M 126.8
C008 C00M H00M 126.8
C00M C00N C00G 107.4(4)
C00M C00N H00N 126.3
C00G C00N H00N 126.3
C00I C00O C00S 105.3(3)
C00I C00O H00A 110.7
C00S C00O H00A 110.7
C00I C00O H00B 110.7
C00S C00O H00B 110.7
H00A C00O H00B 108.8
C00C C00P C00F 107.6(4)
C00C C00P H00P 126.2
C00F C00P H00P 126.2
C00K C00Q C00T 104.9(4)
C00K C00Q H00E 110.8
C00T C00Q H00E 110.8
C00K C00Q H00F 110.8
C00T C00Q H00F 110.8
H00E C00Q H00F 108.8
C00B C00R C00T 104.6(3)
C00B C00R H00G 110.8
C00T C00R H00G 110.8
C00B C00R H00H 110.8
C00T C00R H00H 110.8
H00G C00R H00H 108.9
C00U C00S C00O 106.4(4)
C00U C00S H00I 110.5
C00O C00S H00I 110.5
C00U C00S H00K 110.5
C00O C00S H00K 110.5
H00I C00S H00K 108.6
C00Q C00T C00R 105.4(4)
C00Q C00T H00O 110.7
C00R C00T H00O 110.7
C00Q C00T H00Q 110.7
C00R C00T H00Q 110.7
H00O C00T H00Q 108.8
C00H C00U C00S 105.5(4)
C00H C00U H00R 110.7
C00S C00U H00R 110.7
C00H C00U H00S 110.7
C00S C00U H00S 110.7
H00R C00U H00S 108.8

loop_
_geom_bond_atom_site_label_1
_geom_bond_atom_site_label_2
_geom_bond_distance
N001 C006 1.349(5)
N001 C00E 1.369(5)
N002 C008 1.346(6)
N002 C00G 1.364(5)
N003 C00F 1.356(5)
N003 C009 1.362(6)
N003 H2AB 0.9800(14)
N004 C00A 1.356(5)
N004 C005 1.367(6)
N004 H1AB 0.9801(14)
C005 C00H 1.415(5)
C005 C007 1.428(6)
C006 C00A 1.409(6)
C006 C00D 1.433(6)
C007 C00L 1.351(6)
C007 H007 0.95
C008 C00F 1.410(6)
C008 C00M 1.438(6)
C009 C00K 1.410(6)
C009 C00C 1.430(6)
C00A C00L 1.422(6)
C00B C00K 1.395(6)
C00B C00E 1.418(6)
C00B C00R 1.523(6)
C00C C00P 1.354(6)
C00C H00C 0.95
C00D C00J 1.364(6)
C00D H00D 0.95
C00E C00J 1.432(6)
C00F C00P 1.429(6)
C00G C00I 1.407(6)
C00G C00N 1.448(6)
C00H C00I 1.394(6)
C00H C00U 1.513(6)
C00I C00O 1.527(6)
C00J H00J 0.95
C00K C00Q 1.510(6)
C00L H00L 0.95
C00M C00N 1.354(7)
C00M H00M 0.95
C00N H00N 0.95
C00O C00S 1.532(7)
C00O H00A 0.99
C00O H00B 0.99
C00P H00P 0.95
C00Q C00T 1.523(6)
C00Q H00E 0.99
C00Q H00F 0.99
C00R C00T 1.525(6)
C00R H00G 0.99
C00R H00H 0.99
C00S C00U 1.522(6)
C00S H00I 0.99
C00S H00K 0.99
C00T H00O 0.99
C00T H00Q 0.99
C00U H00R 0.99
C00U H00S 0.99
